data_2218836
loop_
_publ_author_name
'Fun, Hoong-Kun'
'Kia, Reza'
'Kargar, Hadi'

_publ_section_title
;
 4,4'-[Propane-1,3-diylbis(nitrilomethylidyne)]dibenzonitrile
;
_journal_coeditor_code TK2276
_journal_issue 7
_journal_name_full 'Acta Crystallographica Section E'
_journal_page_first o1335
_journal_paper_doi 10.1107/S1600536808018680
_journal_volume 64
_journal_year 2008
_chemical_formula_iupac 'C19 H16 N4'
_chemical_formula_moiety 'C19 H16 N4'
_chemical_formula_sum 'C19 H16 N4'
_chemical_formula_weight 300.36
_chemical_name_systematic
;
4,4'-[Propane-1,3-diylbis(nitrilomethylidyne)]dibenzonitrile
;
_space_group_IT_number 15
_symmetry_cell_setting monoclinic
_symmetry_space_group_name_Hall '-C 2yc'
_symmetry_space_group_name_H-M 'C 1 2/c 1'
_atom_sites_solution_hydrogens geom
_atom_sites_solution_primary direct
_atom_sites_solution_secondary difmap
_audit_creation_method SHELXL-97
_cell_angle_alpha 90
_cell_angle_beta 111.659(4)
_cell_angle_gamma 90
_cell_formula_units_Z 4
_cell_length_a 14.4982(4)
_cell_length_b 6.9025(2)
_cell_length_c 16.9842(6)
_cell_measurement_reflns_used 2928
_cell_measurement_temperature 100.00(10)
_cell_measurement_theta_max 30.0
_cell_measurement_theta_min 3.0
_cell_volume 1579.67(10)
_computing_cell_refinement 'APEX2 (Bruker, 2005)'
_computing_data_collection 'APEX2 (Bruker, 2005)'
_computing_data_reduction 'SAINT (Bruker, 2005)'
_computing_molecular_graphics 'SHELXTL (Sheldrick, 2008)'
_computing_publication_material 'SHELXTL (Sheldrick, 2008) and PLATON (Spek, 2003)'
_computing_structure_refinement 'SHELXTL (Sheldrick, 2008)'
_computing_structure_solution 'SHELXTL (Sheldrick, 2008)'
_diffrn_ambient_temperature 100.0(10)
_diffrn_measured_fraction_theta_full 0.997
_diffrn_measured_fraction_theta_max 0.997
_diffrn_measurement_device_type
;
Bruker SMART APEXII CCD area-detector
;
_diffrn_measurement_method '\f and \w'
_diffrn_radiation_monochromator graphite
_diffrn_radiation_source 'fine-focus sealed tube'
_diffrn_radiation_type MoK\a
_diffrn_radiation_wavelength 0.71073
_diffrn_reflns_av_R_equivalents 0.077
_diffrn_reflns_av_sigmaI/netI 0.043
_diffrn_reflns_limit_h_max 17
_diffrn_reflns_limit_h_min -17
_diffrn_reflns_limit_k_max 8
_diffrn_reflns_limit_k_min -8
_diffrn_reflns_limit_l_max 20
_diffrn_reflns_limit_l_min -20
_diffrn_reflns_number 13317
_diffrn_reflns_theta_full 26.0
_diffrn_reflns_theta_max 26.0
_diffrn_reflns_theta_min 2.6
_diffrn_standards_number 0
_exptl_absorpt_coefficient_mu 0.078
_exptl_absorpt_correction_T_max 0.991
_exptl_absorpt_correction_T_min 0.886
_exptl_absorpt_correction_type multi-scan
_exptl_absorpt_process_details '(SADABS; Bruker, 2005)'
_exptl_crystal_colour colourless
_exptl_crystal_density_diffrn 1.263
_exptl_crystal_density_method 'not measured'
_exptl_crystal_description needle
_exptl_crystal_F_000 632
_exptl_crystal_size_max 0.37
_exptl_crystal_size_mid 0.12
_exptl_crystal_size_min 0.12
_refine_diff_density_max 0.18
_refine_diff_density_min -0.37
_refine_ls_extinction_method none
_refine_ls_goodness_of_fit_ref 1.17
_refine_ls_hydrogen_treatment mixed
_refine_ls_matrix_type full
_refine_ls_number_parameters 109
_refine_ls_number_reflns 1544
_refine_ls_number_restraints 0
_refine_ls_restrained_S_all 1.17
_refine_ls_R_factor_all 0.100
_refine_ls_R_factor_gt 0.081
_refine_ls_shift/su_max_lt 0.001
_refine_ls_shift/su_mean 0.000
_refine_ls_structure_factor_coef Fsqd
_refine_ls_weighting_details 'calc w=1/[\s^2^(Fo^2^)+(0.0132P)^2^+5.0812P] where P=(Fo^2^+2Fc^2^)/3'
_refine_ls_weighting_scheme calc
_refine_ls_wR_factor_gt 0.121
_refine_ls_wR_factor_ref 0.127
_reflns_number_gt 1257
_reflns_number_total 1544
_reflns_threshold_expression I>2\s(I)
_cod_data_source_file tk2276.cif
_cod_data_source_block I
_cod_depositor_comments
;
The following automatic conversions were performed:
'_symmetry_cell_setting' value 'Monoclinic' changed to 'monoclinic'
according to '/home/saulius/struct/CIF-dictionaries/cif_core.dic'
dictionary named 'cif_core.dic' version 2.4.1 from 2010-06-29.

Automatic conversion script
Id: cif_fix_enum 1527 2010-12-29 10:47:43Z saulius 

The following automatic conversions were performed:

'_symmetry_cell_setting' value 'Monoclinic' changed to 'monoclinic'
according to /home/saulius/struct/CIF-dictionaries/cif_core.dic
dictionary named 'cif_core.dic' version 2.4.1 from 2010-06-29.

Automatic conversion script
Id: cif_fix_values 1715 2011-07-08 13:25:40Z adriana 
;
_cod_original_cell_volume 1579.67(8)
_cod_original_sg_symbol_H-M 'C 2/c'
_cod_database_code 2218836
_cod_database_fobs_code 2218836

loop_
_symmetry_equiv_pos_as_xyz
'x, y, z'
'-x, y, -z+1/2'
'x+1/2, y+1/2, z'
'-x+1/2, y+1/2, -z+1/2'
'-x, -y, -z'
'x, -y, z-1/2'
'-x+1/2, -y+1/2, -z'
'x+1/2, -y+1/2, z-1/2'

loop_
_atom_site_type_symbol
_atom_site_label
_atom_site_fract_x
_atom_site_fract_y
_atom_site_fract_z
_atom_site_U_iso_or_equiv
_atom_site_adp_type
_atom_site_calc_flag
_atom_site_refinement_flags
_atom_site_occupancy
N N1 0.14554(16) 0.8098(3) 0.29318(13) 0.0173(5) Uani d . 1
N N2 0.5053(2) 0.1024(4) 0.59762(16) 0.0373(7) Uani d . 1
C C1 0.29164(19) 0.6045(4) 0.43213(16) 0.0193(6) Uani d . 1
H H1A 0.2869 0.7370 0.4397 0.023 Uiso calc R 1
C C2 0.3625(2) 0.4975(4) 0.49323(16) 0.0211(6) Uani d . 1
H H2A 0.4052 0.5574 0.5422 0.025 Uiso calc R 1
C C3 0.3701(2) 0.2986(4) 0.48155(17) 0.0192(6) Uani d . 1
C C4 0.3064(2) 0.2085(4) 0.40896(17) 0.0203(6) Uani d . 1
H H4A 0.3116 0.0761 0.4012 0.024 Uiso calc R 1
C C5 0.23520(19) 0.3172(4) 0.34838(17) 0.0183(6) Uani d . 1
H H5A 0.1921 0.2570 0.2997 0.022 Uiso calc R 1
C C6 0.22689(19) 0.5159(4) 0.35906(16) 0.0161(6) Uani d . 1
C C7 0.15182(19) 0.6273(4) 0.29081(17) 0.0183(6) Uani d . 1
H H7A 0.1077 0.5609 0.2446 0.022 Uiso calc R 1
C C8 0.06898(19) 0.9029(4) 0.22061(16) 0.0185(6) Uani d . 1
H H8A 0.0310 0.8047 0.1811 0.022 Uiso calc R 1
H H8B 0.1002 0.9855 0.1915 0.022 Uiso calc R 1
C C9 0.0000 1.0233(6) 0.2500 0.0162(8) Uani d S 1
C C10 0.4454(2) 0.1869(4) 0.54596(18) 0.0262(7) Uani d . 1
H H9A 0.0367(18) 1.110(4) 0.2938(15) 0.015(7) Uiso d . 1

loop_
_atom_site_aniso_label
_atom_site_aniso_U_11
_atom_site_aniso_U_22
_atom_site_aniso_U_33
_atom_site_aniso_U_12
_atom_site_aniso_U_13
_atom_site_aniso_U_23
N1 0.0147(12) 0.0211(13) 0.0155(11) 0.0035(10) 0.0049(9) 0.0024(10)
N2 0.0446(17) 0.0425(17) 0.0235(14) 0.0218(15) 0.0109(13) 0.0090(13)
C1 0.0215(15) 0.0158(14) 0.0217(14) 0.0001(12) 0.0091(12) -0.0019(12)
C2 0.0220(15) 0.0242(16) 0.0142(13) 0.0027(12) 0.0034(12) -0.0020(12)
C3 0.0193(14) 0.0227(15) 0.0199(14) 0.0046(12) 0.0121(12) 0.0049(12)
C4 0.0246(15) 0.0151(14) 0.0268(15) 0.0011(12) 0.0162(13) 0.0015(12)
C5 0.0167(14) 0.0191(15) 0.0198(14) -0.0056(11) 0.0075(12) -0.0058(11)
C6 0.0150(14) 0.0202(15) 0.0165(13) 0.0008(11) 0.0097(11) 0.0004(11)
C7 0.0135(14) 0.0229(16) 0.0177(14) -0.0030(11) 0.0048(11) -0.0025(11)
C8 0.0156(13) 0.0236(15) 0.0159(13) 0.0031(12) 0.0052(11) 0.0001(12)
C9 0.0144(19) 0.015(2) 0.0174(19) 0.000 0.0042(16) 0.000
C10 0.0330(17) 0.0270(17) 0.0206(15) 0.0072(14) 0.0123(14) 0.0013(13)

loop_
_atom_type_symbol
_atom_type_description
_atom_type_scat_dispersion_real
_atom_type_scat_dispersion_imag
_atom_type_scat_source
C C 0.0033 0.0016 'International Tables Vol C Tables 4.2.6.8 and 6.1.1.4'
H H 0.0000 0.0000 'International Tables Vol C Tables 4.2.6.8 and 6.1.1.4'
N N 0.0061 0.0033 'International Tables Vol C Tables 4.2.6.8 and 6.1.1.4'

loop_
_geom_angle_atom_site_label_1
_geom_angle_atom_site_label_2
_geom_angle_atom_site_label_3
_geom_angle_site_symmetry_1
_geom_angle_site_symmetry_3
_geom_angle
C7 N1 C8 . . 116.8(2)
C2 C1 C6 . . 120.5(3)
C2 C1 H1A . . 119.7
C6 C1 H1A . . 119.7
C1 C2 C3 . . 119.8(3)
C1 C2 H2A . . 120.1
C3 C2 H2A . . 120.1
C4 C3 C2 . . 120.4(3)
C4 C3 C10 . . 120.1(3)
C2 C3 C10 . . 119.5(3)
C5 C4 C3 . . 119.3(3)
C5 C4 H4A . . 120.4
C3 C4 H4A . . 120.4
C4 C5 C6 . . 121.0(3)
C4 C5 H5A . . 119.5
C6 C5 H5A . . 119.5
C1 C6 C5 . . 119.1(3)
C1 C6 C7 . . 122.0(2)
C5 C6 C7 . . 118.9(2)
N1 C7 C6 . . 122.3(3)
N1 C7 H7A . . 118.9
C6 C7 H7A . . 118.9
N1 C8 C9 . . 110.43(19)
N1 C8 H8A . . 109.6
C9 C8 H8A . . 109.6
N1 C8 H8B . . 109.6
C9 C8 H8B . . 109.6
H8A C8 H8B . . 108.1
C8 C9 C8 . 2 113.7(3)
C8 C9 H9A . . 110.8(15)
C8 C9 H9A 2 . 109.5(15)
N2 C10 C3 . . 178.6(4)

loop_
_geom_bond_atom_site_label_1
_geom_bond_atom_site_label_2
_geom_bond_site_symmetry_2
_geom_bond_distance
N1 C7 . 1.264(3)
N1 C8 . 1.468(3)
N2 C10 . 1.141(4)
C1 C2 . 1.375(4)
C1 C6 . 1.391(4)
C1 H1A . 0.9300
C2 C3 . 1.398(4)
C2 H2A . 0.9300
C3 C4 . 1.386(4)
C3 C10 . 1.450(4)
C4 C5 . 1.380(4)
C4 H4A . 0.9300
C5 C6 . 1.395(4)
C5 H5A . 0.9300
C6 C7 . 1.479(4)
C7 H7A . 0.9300
C8 C9 . 1.519(3)
C8 H8A . 0.9700
C8 H8B . 0.9700
C9 C8 2 1.519(3)
C9 H9A . 0.95(3)

loop_
_geom_hbond_atom_site_label_D
_geom_hbond_atom_site_label_H
_geom_hbond_atom_site_label_A
_geom_hbond_site_symmetry_A
_geom_hbond_distance_DH
_geom_hbond_distance_HA
_geom_hbond_distance_DA
_geom_hbond_angle_DHA
_geom_hbond_publ_flag
C8 H8B Cg1 6_555 0.97 2.85 3.58 133 y

loop_
_geom_torsion_atom_site_label_1
_geom_torsion_atom_site_label_2
_geom_torsion_atom_site_label_3
_geom_torsion_atom_site_label_4
_geom_torsion_site_symmetry_4
_geom_torsion
C6 C1 C2 C3 . 0.5(4)
C1 C2 C3 C4 . -0.3(4)
C1 C2 C3 C10 . 179.6(3)
C2 C3 C4 C5 . -0.1(4)
C10 C3 C4 C5 . 180.0(3)
C3 C4 C5 C6 . 0.3(4)
C2 C1 C6 C5 . -0.4(4)
C2 C1 C6 C7 . -178.0(3)
C4 C5 C6 C1 . -0.1(4)
C4 C5 C6 C7 . 177.7(2)
C8 N1 C7 C6 . 178.9(2)
C1 C6 C7 N1 . 3.5(4)
C5 C6 C7 N1 . -174.2(3)
C7 N1 C8 C9 . 123.5(3)
N1 C8 C9 C8 2 -71.64(19)
C4 C3 C10 N2 . -18E1(10)
C2 C3 C10 N2 . 1(14)
